data_9009400
loop_
_publ_author_name
'Baur, W. H.'
'Joswig, W.'

_publ_section_title
;The phases of natrolite occurring during dehydration and rehydration studied
 by single crystal X-ray diffraction methods between room temperature and 923
 K Locality: Khibiny, Kola peninsula, Russia Sample: T = 573 K, crystal III,
 "high natrolite"
;
_journal_name_full 'Neues Jahrbuch fur Mineralogie, Monatshefte'
_journal_page_first 171
_journal_page_last 187
_journal_volume 1996
_journal_year 1996
_chemical_compound_source 'Khibiny, Kola peninsula, Russia'
_chemical_formula_sum 'Al2 Na2 O10 Si3'
_chemical_name_mineral Natrolite
_space_group_IT_number 43
_symmetry_space_group_name_Hall 'F 2 -2d'
_symmetry_space_group_name_H-M 'F d d 2'
_cell_angle_alpha 90
_cell_angle_beta 90
_cell_angle_gamma 90
_cell_length_a 17.328
_cell_length_b 17.551
_cell_length_c 6.385
_cell_formula_units_Z 8
_cell_volume 1941.830
_database_code_amcsd 0014893
_diffrn_ambient_temperature 573
_exptl_crystal_density_diffrn 2.355
_cod_original_formula_sum 'Na2 Al2 Si3 O10'
_cod_database_code 9009400

loop_
_space_group_symop_operation_xyz
x,y,z
x,1/2+y,1/2+z
1/2+x,y,1/2+z
1/2+x,1/2+y,z
1/4+x,1/4-y,1/4+z
1/4+x,3/4-y,3/4+z
3/4+x,1/4-y,3/4+z
3/4+x,3/4-y,1/4+z
1/4-x,1/4+y,1/4+z
1/4-x,3/4+y,3/4+z
3/4-x,1/4+y,3/4+z
3/4-x,3/4+y,1/4+z
-x,1/2-y,1/2+z
-x,-y,+z
1/2-x,1/2-y,+z
1/2-x,-y,1/2+z

loop_
_atom_site_label
_atom_site_fract_x
_atom_site_fract_y
_atom_site_fract_z
_atom_site_occupancy
_atom_site_U_iso_or_equiv
Na1 0.04700 0.31000 0.34200 0.25000 0.13000
Na2 0.01000 0.32500 0.69200 0.25000 0.08300
Na3 -0.06500 0.27400 0.59600 0.25000 0.14000
Na4 0.10500 0.12700 0.05400 0.25000 0.09400
Al -0.02770 -0.10380 0.61280 1.00000 0.08900
Si1 0.00000 0.00000 -0.01020 1.00000 0.05000
Si2 -0.14700 -0.22420 0.62730 1.00000 0.07200
O1 0.01820 0.07150 0.83000 1.00000 0.16000
O2 0.05720 0.19940 0.61400 1.00000 0.07700
O3 -0.15100 -0.30520 0.72700 1.00000 0.15200
O4 0.18850 0.15720 0.75300 1.00000 0.18000
O5 0.18200 0.22090 0.39000 1.00000 0.15200

loop_
_cod_related_entry_id
_cod_related_entry_database
_cod_related_entry_code
1 AMCSD 0014893
